data_1518253
loop_
_publ_author_name
'Wise, Matthew D.'
'Holstein, Julian J.'
'Pattison, Philip'
'Besnard, Celine'
'Solari, Euro'
'Scopelliti, Rosario'
'Bricogne, Gerard'
'Severin, Kay'

_publ_section_title
;
 Large, heterometallic coordination cages based on ditopic metallo-ligands
 with 3-pyridyl donor groups
;
_journal_issue 2
_journal_name_full 'Chem. Sci.'
_journal_page_first 1004
_journal_paper_doi 10.1039/C4SC03046J
_journal_volume 6
_journal_year 2015
_chemical_formula_moiety 'C28 H32 B2 Fe N8 O6, 3(C H4 O)'
_chemical_formula_sum 'C31 H44 B2 Fe N8 O9'
_chemical_formula_weight 750.21
_space_group_crystal_system triclinic
_space_group_IT_number 2
_space_group_name_Hall '-P 1'
_space_group_name_H-M_alt 'P -1'
_symmetry_space_group_name_Hall '-P 1'
_symmetry_space_group_name_H-M 'P -1'
_atom_sites_solution_hydrogens geom
_audit_creation_method SHELXL-2014/6
_cell_angle_alpha 110.05(2)
_cell_angle_beta 98.25(3)
_cell_angle_gamma 92.93(4)
_cell_formula_units_Z 2
_cell_length_a 10.435(7)
_cell_length_b 12.522(6)
_cell_length_c 14.568(8)
_cell_measurement_reflns_used 11785
_cell_measurement_temperature 140(2)
_cell_measurement_theta_max 25.345
_cell_measurement_theta_min 2.278
_cell_volume 1759.4(18)
_computing_cell_refinement 'automar, marresearch, 2010'
_computing_data_reduction 'automar, marresearch, 2010'
_computing_molecular_graphics 'shelXle (Huebschle, 2014)'
_computing_publication_material 'enCIFer 1.3, CCDC, 2008'
_computing_structure_refinement 'SHELXL-2014/6 (Sheldrick, 2014)'
_computing_structure_solution 'SIR2011, Burla et al. 2012'
_diffrn_ambient_temperature 140(2)
_diffrn_measured_fraction_theta_full 0.929
_diffrn_measured_fraction_theta_max 0.927
_diffrn_measurement_device_type marmux
_diffrn_measurement_method '\p scans'
_diffrn_radiation_type MoK\a
_diffrn_radiation_wavelength 0.71073
_diffrn_reflns_av_R_equivalents 0.0688
_diffrn_reflns_av_unetI/netI 0.1015
_diffrn_reflns_Laue_measured_fraction_full 0.929
_diffrn_reflns_Laue_measured_fraction_max 0.927
_diffrn_reflns_limit_h_max 11
_diffrn_reflns_limit_h_min -12
_diffrn_reflns_limit_k_max 15
_diffrn_reflns_limit_k_min -15
_diffrn_reflns_limit_l_max 17
_diffrn_reflns_limit_l_min -17
_diffrn_reflns_number 11785
_diffrn_reflns_point_group_measured_fraction_full 0.929
_diffrn_reflns_point_group_measured_fraction_max 0.927
_diffrn_reflns_theta_full 25.000
_diffrn_reflns_theta_max 25.345
_diffrn_reflns_theta_min 2.278
_diffrn_source 'Genix micro-source sealed tube'
_exptl_absorpt_coefficient_mu 0.493
_exptl_absorpt_correction_type none
_exptl_crystal_colour red
_exptl_crystal_density_diffrn 1.416
_exptl_crystal_description prism
_exptl_crystal_F_000 788
_exptl_crystal_recrystallization_method 'Re-crystallisation from solvent: MeOH'
_exptl_crystal_size_max 0.290
_exptl_crystal_size_mid 0.250
_exptl_crystal_size_min 0.200
_refine_diff_density_max 0.576
_refine_diff_density_min -0.537
_refine_diff_density_rms 0.122
_refine_ls_extinction_method none
_refine_ls_goodness_of_fit_ref 1.055
_refine_ls_hydrogen_treatment mixed
_refine_ls_matrix_type full
_refine_ls_number_parameters 468
_refine_ls_number_reflns 5977
_refine_ls_number_restraints 0
_refine_ls_restrained_S_all 1.055
_refine_ls_R_factor_all 0.1129
_refine_ls_R_factor_gt 0.0741
_refine_ls_shift/su_max 0.000
_refine_ls_shift/su_mean 0.000
_refine_ls_structure_factor_coef Fsqd
_refine_ls_weighting_details 'w=1/[\s^2^(Fo^2^)+(0.1228P)^2^] where P=(Fo^2^+2Fc^2^)/3'
_refine_ls_weighting_scheme calc
_refine_ls_wR_factor_gt 0.1923
_refine_ls_wR_factor_ref 0.2164
_reflns_Friedel_coverage 0.000
_reflns_number_gt 3864
_reflns_number_total 5977
_reflns_threshold_expression 'I > 2\s(I)'
_cod_data_source_file c4sc03046j2.cif
_cod_data_source_block ligand2
_cod_depositor_comments 'Adding full bibliography for 1518252--1518257.cif.'
_cod_database_code 1518253
_shelx_space_group_comment
;
The symmetry employed for this shelxl refinement is uniquely defined
by the following loop, which should always be used as a source of
symmetry information in preference to the above space-group names.
They are only intended as comments.
;
_shelx_estimated_absorpt_t_min 0.870
_shelx_estimated_absorpt_t_max 0.908
_computing_refinement_gui 'shelXle (Huebschle, 2014)'
_shelxl_version_number 2014/6

loop_
_space_group_symop_operation_xyz
'x, y, z'
'-x, -y, -z'

loop_
_atom_site_label
_atom_site_type_symbol
_atom_site_fract_x
_atom_site_fract_y
_atom_site_fract_z
_atom_site_U_iso_or_equiv
_atom_site_adp_type
_atom_site_occupancy
_atom_site_site_symmetry_order
_atom_site_calc_flag
_atom_site_refinement_flags_posn
_atom_site_refinement_flags_adp
Fe1 Fe 0.18350(7) 0.02887(6) 0.29707(5) 0.0242(2) Uani 1 1 d . .
C11 C 0.1915(5) -0.0797(5) 0.5413(4) 0.0306(12) Uani 1 1 d . .
H11A H 0.1487 -0.0274 0.5928 0.037 Uiso 1 1 calc R U
H11B H 0.2867 -0.0650 0.5648 0.037 Uiso 1 1 calc R U
C12 C -0.0052(5) -0.2371(5) 0.3624(4) 0.0304(12) Uani 1 1 d . .
H12A H 0.0245 -0.3082 0.3197 0.037 Uiso 1 1 calc R U
H12B H -0.0973 -0.2350 0.3356 0.037 Uiso 1 1 calc R U
C16 C -0.0797(5) 0.2316(5) 0.2031(4) 0.0315(12) Uani 1 1 d . .
H16A H -0.1646 0.2212 0.2234 0.038 Uiso 1 1 calc R U
H16B H -0.0893 0.1900 0.1307 0.038 Uiso 1 1 calc R U
C20 C -0.0420(6) 0.3589(5) 0.2260(4) 0.0387(13) Uani 1 1 d . .
H20A H 0.0267 0.3679 0.1880 0.046 Uiso 1 1 calc R U
H20B H -0.1187 0.3933 0.2047 0.046 Uiso 1 1 calc R U
C21 C 0.1367(5) 0.3808(4) 0.3703(4) 0.0317(12) Uani 1 1 d . .
H21A H 0.2091 0.4136 0.3476 0.038 Uiso 1 1 calc R U
H21B H 0.1550 0.4080 0.4436 0.038 Uiso 1 1 calc R U
C22 C 0.5623(4) -0.0071(5) 0.2257(4) 0.0318(12) Uani 1 1 d . .
H22A H 0.6035 -0.0594 0.2560 0.038 Uiso 1 1 calc R U
H22B H 0.6039 0.0716 0.2639 0.038 Uiso 1 1 calc R U
C23 C 0.0073(5) 0.4215(5) 0.3354(4) 0.0379(13) Uani 1 1 d . .
H23A H -0.0591 0.4083 0.3738 0.045 Uiso 1 1 calc R U
H23B H 0.0206 0.5046 0.3487 0.045 Uiso 1 1 calc R U
C24 C 0.1448(5) -0.2044(5) 0.5250(4) 0.0317(12) Uani 1 1 d . .
H24A H 0.2029 -0.2558 0.4870 0.038 Uiso 1 1 calc R U
H24B H 0.1497 -0.2141 0.5901 0.038 Uiso 1 1 calc R U
C26 C 0.0057(5) -0.2373(5) 0.4691(4) 0.0355(13) Uani 1 1 d . .
H26A H -0.0512 -0.1828 0.5052 0.043 Uiso 1 1 calc R U
H26B H -0.0251 -0.3145 0.4667 0.043 Uiso 1 1 calc R U
C27 C 0.4983(5) -0.1511(6) 0.0516(4) 0.0468(16) Uani 1 1 d . .
H27A H 0.5155 -0.2121 0.0791 0.056 Uiso 1 1 calc R U
H27B H 0.5218 -0.1758 -0.0155 0.056 Uiso 1 1 calc R U
C28 C 0.3531(5) -0.1346(5) 0.0439(4) 0.0318(12) Uani 1 1 d . .
H28A H 0.3298 -0.0944 -0.0031 0.038 Uiso 1 1 calc R U
H28B H 0.3008 -0.2102 0.0177 0.038 Uiso 1 1 calc R U
C29 C 0.5823(5) -0.0414(6) 0.1173(4) 0.0445(15) Uani 1 1 d . .
H29A H 0.5604 0.0209 0.0925 0.053 Uiso 1 1 calc R U
H29B H 0.6751 -0.0520 0.1139 0.053 Uiso 1 1 calc R U
O8 O -0.3947(4) 0.2748(4) 0.2272(3) 0.0552(12) Uani 1 1 d . .
H8 H -0.3847 0.3210 0.1978 0.083 Uiso 1 1 calc R U
C31 C -0.4073(6) 0.3358(6) 0.3264(5) 0.0523(17) Uani 1 1 d . .
H31A H -0.4804 0.3820 0.3272 0.078 Uiso 1 1 calc R U
H31B H -0.3269 0.3860 0.3610 0.078 Uiso 1 1 calc R U
H31C H -0.4233 0.2817 0.3598 0.078 Uiso 1 1 calc R U
C1_1 C -0.1271(5) -0.1922(4) 0.0309(4) 0.0267(11) Uani 1 1 d . .
N3_1 N -0.2628(4) -0.3734(4) -0.0569(3) 0.0336(11) Uani 1 1 d . .
C2_1 C -0.1752(5) -0.3030(5) 0.0201(4) 0.0308(12) Uani 1 1 d . .
H2_1 H -0.1435 -0.3308 0.0712 0.037 Uiso 1 1 calc R U
C4_1 C -0.3079(5) -0.3319(5) -0.1275(4) 0.0310(12) Uani 1 1 d . .
H4_1 H -0.3702 -0.3795 -0.1825 0.037 Uiso 1 1 calc R U
C5_1 C -0.2683(5) -0.2232(5) -0.1245(4) 0.0316(12) Uani 1 1 d . .
H5_1 H -0.3031 -0.1968 -0.1758 0.038 Uiso 1 1 calc R U
C6_1 C -0.1764(5) -0.1536(5) -0.0445(4) 0.0277(11) Uani 1 1 d . .
H6_1 H -0.1472 -0.0791 -0.0414 0.033 Uiso 1 1 calc R U
B7_1 B -0.0201(5) -0.1160(5) 0.1240(4) 0.0276(13) Uani 1 1 d . .
O8_1 O -0.0014(3) -0.1748(3) 0.1968(2) 0.0285(8) Uani 1 1 d . .
N9_1 N 0.0811(4) -0.1081(4) 0.2829(3) 0.0248(9) Uani 1 1 d . .
C10_1 C 0.0760(5) -0.1357(4) 0.3612(4) 0.0262(11) Uani 1 1 d . .
C11_1 C 0.1598(5) -0.0571(5) 0.4473(4) 0.0284(11) Uani 1 1 d . .
N12_1 N 0.2081(4) 0.0310(4) 0.4302(3) 0.0252(9) Uani 1 1 d . .
O13_1 O 0.2959(3) 0.1091(3) 0.5071(2) 0.0280(8) Uani 1 1 d . .
B14_1 B 0.3882(6) 0.1741(5) 0.4702(4) 0.0257(12) Uani 1 1 d . .
O15_1 O -0.0681(3) -0.0017(3) 0.1686(2) 0.0289(8) Uani 1 1 d . .
N16_1 N 0.0278(4) 0.0742(4) 0.2413(3) 0.0259(9) Uani 1 1 d . .
C17_1 C 0.0212(4) 0.1828(4) 0.2564(4) 0.0247(11) Uani 1 1 d . .
C18_1 C 0.1284(4) 0.2530(4) 0.3291(4) 0.0254(11) Uani 1 1 d . .
N19_1 N 0.2157(4) 0.1911(4) 0.3515(3) 0.0257(9) Uani 1 1 d . .
O20_1 O 0.3192(3) 0.2501(3) 0.4260(3) 0.0292(8) Uani 1 1 d . .
O21_1 O 0.1028(3) -0.1019(3) 0.0854(2) 0.0282(8) Uani 1 1 d . .
N22_1 N 0.2045(4) -0.0472(4) 0.1627(3) 0.0246(9) Uani 1 1 d . .
C23_1 C 0.3217(5) -0.0667(4) 0.1430(4) 0.0259(11) Uani 1 1 d . .
C24_1 C 0.4202(5) -0.0130(4) 0.2297(4) 0.0260(11) Uani 1 1 d . .
O26_1 O 0.4543(3) 0.0908(3) 0.3953(2) 0.0280(8) Uani 1 1 d . .
C27_1 C 0.4979(5) 0.2488(4) 0.5611(3) 0.0258(11) Uani 1 1 d . .
C28_1 C 0.5398(5) 0.3617(5) 0.5780(4) 0.0336(12) Uani 1 1 d . .
H28_1 H 0.4989 0.3954 0.5337 0.040 Uiso 1 1 calc R U
N29_1 N 0.6339(4) 0.4276(4) 0.6521(3) 0.0357(11) Uani 1 1 d . .
C30_1 C 0.6888(5) 0.3792(5) 0.7138(4) 0.0321(12) Uani 1 1 d . .
H30_1 H 0.7553 0.4237 0.7669 0.039 Uiso 1 1 calc R U
C31_1 C 0.6545(5) 0.2677(5) 0.7052(4) 0.0322(12) Uani 1 1 d . .
H31_1 H 0.6960 0.2372 0.7517 0.039 Uiso 1 1 calc R U
C32_1 C 0.5587(5) 0.2012(5) 0.6277(4) 0.0333(12) Uani 1 1 d . .
H32_1 H 0.5344 0.1240 0.6198 0.040 Uiso 1 1 calc R U
N25_1 N 0.3675(4) 0.0299(3) 0.3091(3) 0.0239(9) Uani 1 1 d . .
O1_2 O -0.6403(5) -0.4429(4) -0.1441(4) 0.0626(14) Uani 1 1 d . .
H1_2 H -0.6525 -0.4284 -0.0855 0.10(3) Uiso 1 1 calc R .
C2_2 C -0.6264(9) -0.5580(8) -0.1865(7) 0.088(3) Uani 1 1 d . .
H2A_2 H -0.7105 -0.6031 -0.1980 0.132 Uiso 1 1 calc R U
H2B_2 H -0.5629 -0.5801 -0.1416 0.132 Uiso 1 1 calc R U
H2C_2 H -0.5958 -0.5723 -0.2497 0.132 Uiso 1 1 calc R U
O1_3 O -0.2841(4) -0.5818(4) -0.0337(3) 0.0428(10) Uani 1 1 d . .
H1_3 H -0.2949 -0.5215 -0.0456 0.09(3) Uiso 1 1 calc R .
C2_3 C -0.1515(6) -0.6029(6) -0.0326(5) 0.0464(15) Uani 1 1 d . .
H2A_3 H -0.1442 -0.6837 -0.0429 0.070 Uiso 1 1 calc R U
H2B_3 H -0.0998 -0.5553 0.0316 0.070 Uiso 1 1 calc R U
H2C_3 H -0.1191 -0.5841 -0.0857 0.070 Uiso 1 1 calc R U

loop_
_atom_site_aniso_label
_atom_site_aniso_U_11
_atom_site_aniso_U_22
_atom_site_aniso_U_33
_atom_site_aniso_U_23
_atom_site_aniso_U_13
_atom_site_aniso_U_12
Fe1 0.0273(4) 0.0226(4) 0.0234(4) 0.0090(3) 0.0043(3) 0.0025(3)
C11 0.036(3) 0.032(3) 0.028(3) 0.018(2) 0.002(2) 0.005(2)
C12 0.037(3) 0.030(3) 0.024(3) 0.009(2) 0.006(2) -0.003(2)
C16 0.027(3) 0.032(3) 0.035(3) 0.014(3) 0.000(2) 0.004(2)
C20 0.040(3) 0.029(3) 0.044(3) 0.012(3) -0.001(2) 0.008(2)
C21 0.036(3) 0.027(3) 0.034(3) 0.011(2) 0.009(2) 0.005(2)
C22 0.026(3) 0.041(3) 0.026(3) 0.010(3) 0.003(2) 0.001(2)
C23 0.040(3) 0.024(3) 0.051(4) 0.014(3) 0.009(3) 0.010(2)
C24 0.035(3) 0.036(3) 0.027(3) 0.013(2) 0.006(2) 0.006(2)
C26 0.047(3) 0.029(3) 0.036(3) 0.016(3) 0.012(2) 0.000(2)
C27 0.037(3) 0.052(4) 0.039(3) -0.002(3) 0.011(3) 0.013(3)
C28 0.035(3) 0.033(3) 0.025(3) 0.006(2) 0.007(2) -0.002(2)
C29 0.028(3) 0.063(5) 0.038(3) 0.011(3) 0.007(2) 0.000(3)
O8 0.060(3) 0.057(3) 0.055(3) 0.022(2) 0.021(2) 0.018(2)
C31 0.054(4) 0.061(5) 0.050(4) 0.028(4) 0.012(3) 0.016(3)
C1_1 0.026(3) 0.029(3) 0.026(3) 0.010(2) 0.006(2) 0.003(2)
N3_1 0.032(2) 0.029(3) 0.035(3) 0.009(2) -0.0023(19) 0.0009(19)
C2_1 0.033(3) 0.028(3) 0.028(3) 0.009(2) -0.002(2) 0.001(2)
C4_1 0.033(3) 0.028(3) 0.029(3) 0.006(2) 0.004(2) 0.004(2)
C5_1 0.030(3) 0.034(3) 0.032(3) 0.015(3) 0.002(2) 0.003(2)
C6_1 0.027(3) 0.028(3) 0.031(3) 0.012(2) 0.011(2) 0.004(2)
B7_1 0.026(3) 0.027(3) 0.031(3) 0.014(3) 0.000(2) 0.000(2)
O8_1 0.0321(19) 0.026(2) 0.0256(19) 0.0095(16) 0.0001(14) -0.0008(14)
N9_1 0.026(2) 0.024(2) 0.022(2) 0.0059(18) 0.0022(16) 0.0006(16)
C10_1 0.028(3) 0.024(3) 0.026(3) 0.006(2) 0.0058(19) 0.004(2)
C11_1 0.022(3) 0.035(3) 0.029(3) 0.011(2) 0.007(2) 0.008(2)
N12_1 0.024(2) 0.025(2) 0.023(2) 0.0043(18) 0.0036(16) 0.0008(17)
O13_1 0.0306(19) 0.028(2) 0.0238(19) 0.0079(16) 0.0029(14) -0.0026(14)
B14_1 0.033(3) 0.023(3) 0.024(3) 0.010(2) 0.008(2) 0.006(2)
O15_1 0.0263(19) 0.027(2) 0.0287(19) 0.0053(16) 0.0006(14) 0.0022(14)
N16_1 0.025(2) 0.025(2) 0.025(2) 0.0061(19) 0.0067(16) -0.0039(17)
C17_1 0.025(3) 0.025(3) 0.025(3) 0.009(2) 0.0087(19) 0.003(2)
C18_1 0.026(3) 0.026(3) 0.027(3) 0.013(2) 0.008(2) 0.004(2)
N19_1 0.023(2) 0.030(3) 0.022(2) 0.0090(19) 0.0009(16) -0.0013(17)
O20_1 0.0293(19) 0.026(2) 0.0288(19) 0.0085(16) -0.0013(14) 0.0008(14)
O21_1 0.0265(19) 0.032(2) 0.0251(19) 0.0097(16) 0.0031(14) 0.0007(14)
N22_1 0.023(2) 0.026(2) 0.023(2) 0.0087(18) 0.0005(16) 0.0015(17)
C23_1 0.030(3) 0.021(3) 0.025(3) 0.008(2) -0.001(2) 0.002(2)
C24_1 0.030(3) 0.020(3) 0.029(3) 0.011(2) 0.006(2) 0.004(2)
O26_1 0.0309(19) 0.026(2) 0.0213(18) 0.0030(15) -0.0009(14) 0.0010(14)
C27_1 0.035(3) 0.025(3) 0.020(2) 0.009(2) 0.007(2) 0.005(2)
C28_1 0.040(3) 0.033(3) 0.025(3) 0.010(2) 0.001(2) -0.001(2)
N29_1 0.042(3) 0.030(3) 0.032(3) 0.010(2) 0.001(2) -0.002(2)
C30_1 0.028(3) 0.031(3) 0.033(3) 0.007(2) 0.003(2) 0.002(2)
C31_1 0.037(3) 0.027(3) 0.030(3) 0.008(2) -0.001(2) 0.004(2)
C32_1 0.035(3) 0.024(3) 0.038(3) 0.007(2) 0.004(2) 0.000(2)
N25_1 0.031(2) 0.016(2) 0.021(2) 0.0038(17) 0.0008(16) -0.0004(16)
O1_2 0.084(4) 0.065(4) 0.055(3) 0.033(3) 0.030(3) 0.025(3)
C2_2 0.112(7) 0.063(6) 0.085(6) 0.010(5) 0.049(5) 0.008(5)
O1_3 0.049(3) 0.032(3) 0.048(3) 0.015(2) 0.0095(19) 0.0042(18)
C2_3 0.050(4) 0.041(4) 0.055(4) 0.025(3) 0.012(3) 0.006(3)

loop_
_atom_type_symbol
_atom_type_description
_atom_type_scat_dispersion_real
_atom_type_scat_dispersion_imag
_atom_type_scat_source
C C 0.0033 0.0016 'International Tables Vol C Tables 4.2.6.8 and 6.1.1.4'
H H 0.0000 0.0000 'International Tables Vol C Tables 4.2.6.8 and 6.1.1.4'
B B 0.0013 0.0007 'International Tables Vol C Tables 4.2.6.8 and 6.1.1.4'
N N 0.0061 0.0033 'International Tables Vol C Tables 4.2.6.8 and 6.1.1.4'
O O 0.0106 0.0060 'International Tables Vol C Tables 4.2.6.8 and 6.1.1.4'
Fe Fe 0.3463 0.8444 'International Tables Vol C Tables 4.2.6.8 and 6.1.1.4'

loop_
_geom_angle_atom_site_label_1
_geom_angle_atom_site_label_2
_geom_angle_atom_site_label_3
_geom_angle
N25_1 Fe1 N19_1 85.91(17)
N25_1 Fe1 N9_1 118.93(18)
N19_1 Fe1 N9_1 149.54(18)
N25_1 Fe1 N12_1 85.57(17)
N19_1 Fe1 N12_1 87.31(18)
N9_1 Fe1 N12_1 78.12(17)
N25_1 Fe1 N22_1 77.97(17)
N19_1 Fe1 N22_1 118.38(17)
N9_1 Fe1 N22_1 85.92(17)
N12_1 Fe1 N22_1 147.85(18)
N25_1 Fe1 N16_1 147.77(17)
N19_1 Fe1 N16_1 77.95(17)
N9_1 Fe1 N16_1 86.72(18)
N12_1 Fe1 N16_1 120.82(17)
N22_1 Fe1 N16_1 85.41(17)
C11_1 C11 C24 110.3(4)
C11_1 C11 H11A 109.6
C24 C11 H11A 109.6
C11_1 C11 H11B 109.6
C24 C11 H11B 109.6
H11A C11 H11B 108.1
C10_1 C12 C26 110.5(4)
C10_1 C12 H12A 109.6
C26 C12 H12A 109.6
C10_1 C12 H12B 109.6
C26 C12 H12B 109.6
H12A C12 H12B 108.1
C17_1 C16 C20 111.0(4)
C17_1 C16 H16A 109.4
C20 C16 H16A 109.4
C17_1 C16 H16B 109.4
C20 C16 H16B 109.4
H16A C16 H16B 108.0
C23 C20 C16 111.6(5)
C23 C20 H20A 109.3
C16 C20 H20A 109.3
C23 C20 H20B 109.3
C16 C20 H20B 109.3
H20A C20 H20B 108.0
C18_1 C21 C23 110.1(4)
C18_1 C21 H21A 109.6
C23 C21 H21A 109.6
C18_1 C21 H21B 109.6
C23 C21 H21B 109.6
H21A C21 H21B 108.2
C24_1 C22 C29 109.6(4)
C24_1 C22 H22A 109.7
C29 C22 H22A 109.7
C24_1 C22 H22B 109.7
C29 C22 H22B 109.7
H22A C22 H22B 108.2
C20 C23 C21 111.5(5)
C20 C23 H23A 109.3
C21 C23 H23A 109.3
C20 C23 H23B 109.3
C21 C23 H23B 109.3
H23A C23 H23B 108.0
C26 C24 C11 111.0(4)
C26 C24 H24A 109.4
C11 C24 H24A 109.4
C26 C24 H24B 109.4
C11 C24 H24B 109.4
H24A C24 H24B 108.0
C24 C26 C12 111.8(4)
C24 C26 H26A 109.2
C12 C26 H26A 109.2
C24 C26 H26B 109.2
C12 C26 H26B 109.2
H26A C26 H26B 107.9
C29 C27 C28 111.3(5)
C29 C27 H27A 109.4
C28 C27 H27A 109.4
C29 C27 H27B 109.4
C28 C27 H27B 109.4
H27A C27 H27B 108.0
C23_1 C28 C27 110.9(4)
C23_1 C28 H28A 109.5
C27 C28 H28A 109.5
C23_1 C28 H28B 109.5
C27 C28 H28B 109.5
H28A C28 H28B 108.0
C27 C29 C22 111.7(5)
C27 C29 H29A 109.3
C22 C29 H29A 109.3
C27 C29 H29B 109.3
C22 C29 H29B 109.3
H29A C29 H29B 107.9
C31 O8 H8 109.5
O8 C31 H31A 109.5
O8 C31 H31B 109.5
H31A C31 H31B 109.5
O8 C31 H31C 109.5
H31A C31 H31C 109.5
H31B C31 H31C 109.5
C6_1 C1_1 C2_1 116.0(5)
C6_1 C1_1 B7_1 122.5(5)
C2_1 C1_1 B7_1 121.6(4)
C4_1 N3_1 C2_1 116.5(5)
N3_1 C2_1 C1_1 125.2(5)
N3_1 C2_1 H2_1 117.4
C1_1 C2_1 H2_1 117.4
N3_1 C4_1 C5_1 123.4(5)
N3_1 C4_1 H4_1 118.3
C5_1 C4_1 H4_1 118.3
C4_1 C5_1 C6_1 118.4(5)
C4_1 C5_1 H5_1 120.8
C6_1 C5_1 H5_1 120.8
C5_1 C6_1 C1_1 120.5(5)
C5_1 C6_1 H6_1 119.8
C1_1 C6_1 H6_1 119.8
O8_1 B7_1 O21_1 111.5(4)
O8_1 B7_1 O15_1 111.0(4)
O21_1 B7_1 O15_1 110.0(4)
O8_1 B7_1 C1_1 109.0(4)
O21_1 B7_1 C1_1 107.1(4)
O15_1 B7_1 C1_1 108.1(4)
N9_1 O8_1 B7_1 111.6(4)
C10_1 N9_1 O8_1 116.5(4)
C10_1 N9_1 Fe1 119.0(3)
O8_1 N9_1 Fe1 124.1(3)
N9_1 C10_1 C11_1 111.7(4)
N9_1 C10_1 C12 125.0(4)
C11_1 C10_1 C12 123.2(4)
N12_1 C11_1 C10_1 111.6(4)
N12_1 C11_1 C11 125.6(5)
C10_1 C11_1 C11 122.8(5)
C11_1 N12_1 O13_1 116.1(4)
C11_1 N12_1 Fe1 118.9(3)
O13_1 N12_1 Fe1 123.7(3)
N12_1 O13_1 B14_1 111.8(4)
O20_1 B14_1 O13_1 111.1(4)
O20_1 B14_1 O26_1 110.6(4)
O13_1 B14_1 O26_1 109.1(4)
O20_1 B14_1 C27_1 109.6(4)
O13_1 B14_1 C27_1 108.7(4)
O26_1 B14_1 C27_1 107.7(4)
N16_1 O15_1 B7_1 111.1(4)
C17_1 N16_1 O15_1 116.2(4)
C17_1 N16_1 Fe1 118.7(3)
O15_1 N16_1 Fe1 123.6(3)
N16_1 C17_1 C18_1 111.6(4)
N16_1 C17_1 C16 126.0(4)
C18_1 C17_1 C16 122.4(4)
N19_1 C18_1 C17_1 111.3(4)
N19_1 C18_1 C21 125.7(4)
C17_1 C18_1 C21 123.0(4)
C18_1 N19_1 O20_1 115.9(4)
C18_1 N19_1 Fe1 119.7(3)
O20_1 N19_1 Fe1 123.8(3)
N19_1 O20_1 B14_1 112.3(4)
N22_1 O21_1 B7_1 110.8(4)
C23_1 N22_1 O21_1 115.6(4)
C23_1 N22_1 Fe1 119.1(3)
O21_1 N22_1 Fe1 124.3(3)
N22_1 C23_1 C24_1 111.5(4)
N22_1 C23_1 C28 125.6(4)
C24_1 C23_1 C28 122.9(4)
N25_1 C24_1 C23_1 111.0(4)
N25_1 C24_1 C22 126.1(5)
C23_1 C24_1 C22 122.9(4)
N25_1 O26_1 B14_1 111.5(4)
C28_1 C27_1 C32_1 116.4(5)
C28_1 C27_1 B14_1 122.9(4)
C32_1 C27_1 B14_1 120.7(5)
N29_1 C28_1 C27_1 125.3(5)
N29_1 C28_1 H28_1 117.4
C27_1 C28_1 H28_1 117.4
C30_1 N29_1 C28_1 116.3(5)
N29_1 C30_1 C31_1 123.8(5)
N29_1 C30_1 H30_1 118.1
C31_1 C30_1 H30_1 118.1
C30_1 C31_1 C32_1 118.9(5)
C30_1 C31_1 H31_1 120.6
C32_1 C31_1 H31_1 120.6
C31_1 C32_1 C27_1 119.4(5)
C31_1 C32_1 H32_1 120.3
C27_1 C32_1 H32_1 120.3
C24_1 N25_1 O26_1 115.2(4)
C24_1 N25_1 Fe1 119.9(3)
O26_1 N25_1 Fe1 124.0(3)
C2_2 O1_2 H1_2 109.5
O1_2 C2_2 H2A_2 109.5
O1_2 C2_2 H2B_2 109.5
H2A_2 C2_2 H2B_2 109.5
O1_2 C2_2 H2C_2 109.5
H2A_2 C2_2 H2C_2 109.5
H2B_2 C2_2 H2C_2 109.5
C2_3 O1_3 H1_3 109.5
O1_3 C2_3 H2A_3 109.5
O1_3 C2_3 H2B_3 109.5
H2A_3 C2_3 H2B_3 109.5
O1_3 C2_3 H2C_3 109.5
H2A_3 C2_3 H2C_3 109.5
H2B_3 C2_3 H2C_3 109.5

loop_
_geom_bond_atom_site_label_1
_geom_bond_atom_site_label_2
_geom_bond_distance
Fe1 N25_1 1.901(4)
Fe1 N19_1 1.903(4)
Fe1 N9_1 1.906(4)
Fe1 N12_1 1.910(4)
Fe1 N22_1 1.911(4)
Fe1 N16_1 1.912(4)
C11 C11_1 1.486(7)
C11 C24 1.539(7)
C11 H11A 0.9900
C11 H11B 0.9900
C12 C10_1 1.498(7)
C12 C26 1.543(7)
C12 H12A 0.9900
C12 H12B 0.9900
C16 C17_1 1.497(7)
C16 C20 1.530(8)
C16 H16A 0.9900
C16 H16B 0.9900
C20 C23 1.512(8)
C20 H20A 0.9900
C20 H20B 0.9900
C21 C18_1 1.498(7)
C21 C23 1.547(7)
C21 H21A 0.9900
C21 H21B 0.9900
C22 C24_1 1.491(7)
C22 C29 1.536(7)
C22 H22A 0.9900
C22 H22B 0.9900
C23 H23A 0.9900
C23 H23B 0.9900
C24 C26 1.520(7)
C24 H24A 0.9900
C24 H24B 0.9900
C26 H26A 0.9900
C26 H26B 0.9900
C27 C29 1.519(8)
C27 C28 1.534(7)
C27 H27A 0.9900
C27 H27B 0.9900
C28 C23_1 1.496(7)
C28 H28A 0.9900
C28 H28B 0.9900
C29 H29A 0.9900
C29 H29B 0.9900
O8 C31 1.413(8)
O8 H8 0.8400
C31 H31A 0.9800
C31 H31B 0.9800
C31 H31C 0.9800
C1_1 C6_1 1.391(7)
C1_1 C2_1 1.399(7)
C1_1 B7_1 1.602(7)
N3_1 C4_1 1.343(7)
N3_1 C2_1 1.349(6)
C2_1 H2_1 0.9500
C4_1 C5_1 1.386(7)
C4_1 H4_1 0.9500
C5_1 C6_1 1.391(7)
C5_1 H5_1 0.9500
C6_1 H6_1 0.9500
B7_1 O8_1 1.482(7)
B7_1 O21_1 1.499(6)
B7_1 O15_1 1.499(7)
O8_1 N9_1 1.381(5)
N9_1 C10_1 1.307(6)
C10_1 C11_1 1.434(7)
C11_1 N12_1 1.305(7)
N12_1 O13_1 1.383(5)
O13_1 B14_1 1.500(7)
B14_1 O20_1 1.481(7)
B14_1 O26_1 1.505(7)
B14_1 C27_1 1.594(7)
O15_1 N16_1 1.391(5)
N16_1 C17_1 1.308(6)
C17_1 C18_1 1.437(7)
C18_1 N19_1 1.302(6)
N19_1 O20_1 1.387(5)
O21_1 N22_1 1.384(5)
N22_1 C23_1 1.313(6)
C23_1 C24_1 1.442(7)
C24_1 N25_1 1.311(6)
O26_1 N25_1 1.388(5)
C27_1 C28_1 1.386(7)
C27_1 C32_1 1.400(7)
C28_1 N29_1 1.347(7)
C28_1 H28_1 0.9500
N29_1 C30_1 1.329(7)
C30_1 C31_1 1.382(8)
C30_1 H30_1 0.9500
C31_1 C32_1 1.383(7)
C31_1 H31_1 0.9500
C32_1 H32_1 0.9500
O1_2 C2_2 1.384(9)
O1_2 H1_2 0.8400
C2_2 H2A_2 0.9800
C2_2 H2B_2 0.9800
C2_2 H2C_2 0.9800
O1_3 C2_3 1.421(7)
O1_3 H1_3 0.8400
C2_3 H2A_3 0.9800
C2_3 H2B_3 0.9800
C2_3 H2C_3 0.9800

loop_
_geom_torsion_atom_site_label_1
_geom_torsion_atom_site_label_2
_geom_torsion_atom_site_label_3
_geom_torsion_atom_site_label_4
_geom_torsion
C17_1 C16 C20 C23 -44.6(6)
C16 C20 C23 C21 65.7(6)
C18_1 C21 C23 C20 -45.1(6)
C11_1 C11 C24 C26 -47.5(6)
C11 C24 C26 C12 65.6(6)
C10_1 C12 C26 C24 -41.8(6)
C29 C27 C28 C23_1 -42.9(7)
C28 C27 C29 C22 66.1(7)
C24_1 C22 C29 C27 -48.1(7)
C4_1 N3_1 C2_1 C1_1 -1.0(8)
C6_1 C1_1 C2_1 N3_1 0.7(8)
B7_1 C1_1 C2_1 N3_1 -178.5(5)
C2_1 N3_1 C4_1 C5_1 0.4(8)
N3_1 C4_1 C5_1 C6_1 0.5(8)
C4_1 C5_1 C6_1 C1_1 -0.8(7)
C2_1 C1_1 C6_1 C5_1 0.2(7)
B7_1 C1_1 C6_1 C5_1 179.4(5)
C6_1 C1_1 B7_1 O8_1 172.5(5)
C2_1 C1_1 B7_1 O8_1 -8.4(7)
C6_1 C1_1 B7_1 O21_1 -66.7(6)
C2_1 C1_1 B7_1 O21_1 112.4(5)
C6_1 C1_1 B7_1 O15_1 51.8(6)
C2_1 C1_1 B7_1 O15_1 -129.1(5)
O21_1 B7_1 O8_1 N9_1 67.4(5)
O15_1 B7_1 O8_1 N9_1 -55.5(5)
C1_1 B7_1 O8_1 N9_1 -174.5(4)
B7_1 O8_1 N9_1 C10_1 161.2(4)
B7_1 O8_1 N9_1 Fe1 -11.1(5)
O8_1 N9_1 C10_1 C11_1 -176.6(4)
Fe1 N9_1 C10_1 C11_1 -3.9(5)
O8_1 N9_1 C10_1 C12 4.1(7)
Fe1 N9_1 C10_1 C12 176.8(4)
C26 C12 C10_1 N9_1 -175.8(4)
C26 C12 C10_1 C11_1 5.0(7)
N9_1 C10_1 C11_1 N12_1 8.2(6)
C12 C10_1 C11_1 N12_1 -172.5(4)
N9_1 C10_1 C11_1 C11 -168.4(4)
C12 C10_1 C11_1 C11 10.9(8)
C24 C11 C11_1 N12_1 -165.2(5)
C24 C11 C11_1 C10_1 10.8(7)
C10_1 C11_1 N12_1 O13_1 -176.6(4)
C11 C11_1 N12_1 O13_1 -0.2(7)
C10_1 C11_1 N12_1 Fe1 -9.3(6)
C11 C11_1 N12_1 Fe1 167.1(4)
C11_1 N12_1 O13_1 B14_1 154.4(4)
Fe1 N12_1 O13_1 B14_1 -12.3(5)
N12_1 O13_1 B14_1 O20_1 67.3(5)
N12_1 O13_1 B14_1 O26_1 -54.8(5)
N12_1 O13_1 B14_1 C27_1 -172.0(4)
O8_1 B7_1 O15_1 N16_1 68.7(5)
O21_1 B7_1 O15_1 N16_1 -55.1(5)
C1_1 B7_1 O15_1 N16_1 -171.8(4)
B7_1 O15_1 N16_1 C17_1 152.9(4)
B7_1 O15_1 N16_1 Fe1 -13.1(5)
O15_1 N16_1 C17_1 C18_1 -177.0(4)
Fe1 N16_1 C17_1 C18_1 -10.2(5)
O15_1 N16_1 C17_1 C16 0.3(7)
Fe1 N16_1 C17_1 C16 167.1(4)
C20 C16 C17_1 N16_1 -169.3(5)
C20 C16 C17_1 C18_1 7.8(7)
N16_1 C17_1 C18_1 N19_1 9.4(6)
C16 C17_1 C18_1 N19_1 -168.0(4)
N16_1 C17_1 C18_1 C21 -172.0(4)
C16 C17_1 C18_1 C21 10.5(7)
C23 C21 C18_1 N19_1 -173.2(5)
C23 C21 C18_1 C17_1 8.5(7)
C17_1 C18_1 N19_1 O20_1 -175.9(4)
C21 C18_1 N19_1 O20_1 5.6(7)
C17_1 C18_1 N19_1 Fe1 -5.0(5)
C21 C18_1 N19_1 Fe1 176.5(4)
C18_1 N19_1 O20_1 B14_1 160.7(4)
Fe1 N19_1 O20_1 B14_1 -9.8(5)
O13_1 B14_1 O20_1 N19_1 -55.1(5)
O26_1 B14_1 O20_1 N19_1 66.2(5)
C27_1 B14_1 O20_1 N19_1 -175.2(4)
O8_1 B7_1 O21_1 N22_1 -54.4(5)
O15_1 B7_1 O21_1 N22_1 69.2(5)
C1_1 B7_1 O21_1 N22_1 -173.6(4)
B7_1 O21_1 N22_1 C23_1 155.9(4)
B7_1 O21_1 N22_1 Fe1 -12.5(5)
O21_1 N22_1 C23_1 C24_1 -175.8(4)
Fe1 N22_1 C23_1 C24_1 -6.8(6)
O21_1 N22_1 C23_1 C28 4.8(7)
Fe1 N22_1 C23_1 C28 173.8(4)
C27 C28 C23_1 N22_1 -173.3(5)
C27 C28 C23_1 C24_1 7.4(7)
N22_1 C23_1 C24_1 N25_1 7.9(6)
C28 C23_1 C24_1 N25_1 -172.8(5)
N22_1 C23_1 C24_1 C22 -171.1(5)
C28 C23_1 C24_1 C22 8.2(8)
C29 C22 C24_1 N25_1 -166.6(5)
C29 C22 C24_1 C23_1 12.3(7)
O20_1 B14_1 O26_1 N25_1 -54.3(5)
O13_1 B14_1 O26_1 N25_1 68.2(5)
C27_1 B14_1 O26_1 N25_1 -174.0(4)
O20_1 B14_1 C27_1 C28_1 -14.2(7)
O13_1 B14_1 C27_1 C28_1 -135.7(5)
O26_1 B14_1 C27_1 C28_1 106.2(5)
O20_1 B14_1 C27_1 C32_1 166.9(5)
O13_1 B14_1 C27_1 C32_1 45.3(6)
O26_1 B14_1 C27_1 C32_1 -72.8(6)
C32_1 C27_1 C28_1 N29_1 0.6(8)
B14_1 C27_1 C28_1 N29_1 -178.4(5)
C27_1 C28_1 N29_1 C30_1 -0.8(8)
C28_1 N29_1 C30_1 C31_1 0.1(8)
N29_1 C30_1 C31_1 C32_1 0.7(8)
C30_1 C31_1 C32_1 C27_1 -0.8(8)
C28_1 C27_1 C32_1 C31_1 0.3(7)
B14_1 C27_1 C32_1 C31_1 179.3(5)
C23_1 C24_1 N25_1 O26_1 -175.5(4)
C22 C24_1 N25_1 O26_1 3.4(7)
C23_1 C24_1 N25_1 Fe1 -6.0(6)
C22 C24_1 N25_1 Fe1 172.9(4)
B14_1 O26_1 N25_1 C24_1 157.1(4)
B14_1 O26_1 N25_1 Fe1 -12.0(5)
